data_1555914
loop_
_publ_author_name
'Granger, Devin B.'
'Mei, Yaochuan'
'Thorley, Karl J.'
'Parkin, Sean R.'
'Jurchescu, Oana D.'
'Anthony, John E.'

_publ_section_title
;
 Synthesis and Electrical Properties of Derivatives of
 1,4-bis(trialkylsilylethynyl)benzo[2,3-b:5,6-b']diindolizines.
;
_journal_issue 23
_journal_name_full 'Organic letters'
_journal_page_first 6050
_journal_page_last 6053
_journal_paper_doi 10.1021/acs.orglett.6b02991
_journal_volume 18
_journal_year 2016
_chemical_formula_moiety 'C30 H28 N2'
_chemical_formula_sum 'C30 H28 N2'
_chemical_formula_weight 416.54
_space_group_crystal_system triclinic
_space_group_IT_number 2
_space_group_name_Hall '-P 1'
_space_group_name_H-M_alt 'P -1'
_atom_sites_solution_hydrogens difmap
_atom_sites_solution_primary direct
_atom_sites_solution_secondary difmap
_audit_creation_method 'SHELXL-2014/7 and CIFFIX'
_cell_angle_alpha 78.60(3)
_cell_angle_beta 83.43(3)
_cell_angle_gamma 78.73(3)
_cell_formula_units_Z 2
_cell_length_a 6.0278(12)
_cell_length_b 11.373(2)
_cell_length_c 17.547(4)
_cell_measurement_reflns_used 5258
_cell_measurement_temperature 150(2)
_cell_measurement_theta_max 27.48
_cell_measurement_theta_min 1.00
_cell_volume 1152.9(4)
_computing_cell_refinement '<i>SCALEPACK</i> (Otwinowski & Minor, 2006)'
_computing_data_collection '<i>COLLECT</i> (Nonius, 1998)'
_computing_data_reduction '<i>DENZO-SMN</i> (Otwinowski & Minor, 2006)'
_computing_molecular_graphics '<i>XP in SHELXTL</i> (Sheldrick, 2008)'
_computing_publication_material '<i>SHELX</i> (Sheldrick, 2008) and <i>CIFFIX</i> (Parkin, 2013)'
_computing_structure_refinement '<i>SHELXL-2014/7</i> (Sheldrick, 2015b)'
_computing_structure_solution '<i>SHELXT</i> (Sheldrick, 2015a)'
_diffrn_ambient_temperature 150(2)
_diffrn_detector_area_resol_mean 9.1
_diffrn_measured_fraction_theta_full 1.000
_diffrn_measured_fraction_theta_max 1.000
_diffrn_measurement_device_type 'Nonius KappaCCD diffractometer'
_diffrn_measurement_method '\f and \w scans at fixed \c = 55\%'
_diffrn_radiation_type MoK\a
_diffrn_radiation_wavelength 0.71073
_diffrn_reflns_av_R_equivalents 0.0537
_diffrn_reflns_av_unetI/netI 0.0432
_diffrn_reflns_Laue_measured_fraction_full 1.000
_diffrn_reflns_Laue_measured_fraction_max 1.000
_diffrn_reflns_limit_h_max 7
_diffrn_reflns_limit_h_min -7
_diffrn_reflns_limit_k_max 14
_diffrn_reflns_limit_k_min -14
_diffrn_reflns_limit_l_max 22
_diffrn_reflns_limit_l_min -22
_diffrn_reflns_number 39804
_diffrn_reflns_point_group_measured_fraction_full 1.000
_diffrn_reflns_point_group_measured_fraction_max 1.000
_diffrn_reflns_theta_full 25.242
_diffrn_reflns_theta_max 27.498
_diffrn_reflns_theta_min 1.187
_diffrn_source 'fine-focus sealed-tube'
_exptl_absorpt_coefficient_mu 0.070
_exptl_absorpt_correction_T_max 0.956
_exptl_absorpt_correction_T_min 0.750
_exptl_absorpt_correction_type multi-scan
_exptl_absorpt_process_details '<i>SADABS</i> (Krause et al., 2015)'
_exptl_crystal_colour red
_exptl_crystal_density_diffrn 1.200
_exptl_crystal_description rod
_exptl_crystal_F_000 444
_exptl_crystal_size_max 0.280
_exptl_crystal_size_mid 0.100
_exptl_crystal_size_min 0.100
_refine_diff_density_max 0.305
_refine_diff_density_min -0.217
_refine_diff_density_rms 0.050
_refine_ls_extinction_method none
_refine_ls_goodness_of_fit_ref 1.104
_refine_ls_hydrogen_treatment constr
_refine_ls_matrix_type full
_refine_ls_number_parameters 295
_refine_ls_number_reflns 5282
_refine_ls_number_restraints 0
_refine_ls_restrained_S_all 1.104
_refine_ls_R_factor_all 0.1006
_refine_ls_R_factor_gt 0.0659
_refine_ls_shift/su_max 0.000
_refine_ls_shift/su_mean 0.000
_refine_ls_structure_factor_coef Fsqd
_refine_ls_weighting_details 'w=1/[\s^2^(Fo^2^)+(0.0892P)^2^+0.2687P] where P=(Fo^2^+2Fc^2^)/3'
_refine_ls_weighting_scheme calc
_refine_ls_wR_factor_gt 0.1589
_refine_ls_wR_factor_ref 0.1854
_reflns_Friedel_coverage 0.000
_reflns_number_gt 3357
_reflns_number_total 5282
_reflns_threshold_expression 'I > 2\s(I)'
_cod_data_source_file ol6b02991_si_004.cif
_cod_data_source_block k15052
_cod_database_code 1555914
_shelx_shelxl_version_number 2014/7
_shelx_space_group_comment
; 
The symmetry employed for this shelxl refinement is uniquely defined 
by the following loop, which should always be used as a source of 
symmetry information in preference to the above space-group names. 
They are only intended as comments. 
;
_shelx_estimated_absorpt_t_min 0.981
_shelx_estimated_absorpt_t_max 0.993
_exptl_absorpt_special_details
; 
In addition to absorption, multi-scan techniques also correct other slowly 
varying changes in scale factor over reciprocal space, such as those caused 
by x-ray beam inhomogeneity, goniometer imperfection, crystal decomposition, 
crystal longer than the x-ray beam cross section, absorption by the crystal 
mount etc.  These account, by and large, for much of the difference between 
estimated values of Tmin and Tmax and the _exptl_absorpt_correction_ values. 
;

loop_
_space_group_symop_operation_xyz
'x, y, z'
'-x, -y, -z'

loop_
_atom_site_label
_atom_site_type_symbol
_atom_site_fract_x
_atom_site_fract_y
_atom_site_fract_z
_atom_site_U_iso_or_equiv
_atom_site_adp_type
_atom_site_occupancy
_atom_site_site_symmetry_order
_atom_site_calc_flag
_atom_site_refinement_flags_posn
_atom_site_refinement_flags_adp
C1B C 0.1894(3) 0.42155(15) 0.96506(10) 0.0322(4) Uani 1 1 d . .
C2B C 0.1753(3) 0.54783(16) 0.95523(10) 0.0317(4) Uani 1 1 d . .
N3B N 0.3228(2) 0.62246(13) 0.91369(8) 0.0339(4) Uani 1 1 d . .
C4B C 0.5328(3) 0.59174(17) 0.87560(11) 0.0375(4) Uani 1 1 d . .
H4BA H 0.5954 0.5086 0.8747 0.045 Uiso 1 1 calc R U
C5B C 0.6493(3) 0.67963(19) 0.83965(11) 0.0428(5) Uani 1 1 d . .
H5BA H 0.7937 0.6582 0.8132 0.051 Uiso 1 1 calc R U
C6B C 0.5575(3) 0.80428(18) 0.84112(12) 0.0436(5) Uani 1 1 d . .
H6BA H 0.6393 0.8659 0.8147 0.052 Uiso 1 1 calc R U
C7B C 0.3546(3) 0.83521(17) 0.87987(11) 0.0419(5) Uani 1 1 d . .
H7BA H 0.2955 0.9187 0.8811 0.050 Uiso 1 1 calc R U
C8B C 0.2279(3) 0.74484(16) 0.91883(10) 0.0345(4) Uani 1 1 d . .
C9B C 0.0262(3) 0.74747(16) 0.96392(10) 0.0357(4) Uani 1 1 d . .
H9BA H -0.0718 0.8183 0.9767 0.043 Uiso 1 1 calc R U
C10B C -0.0102(3) 0.62583(16) 0.98807(10) 0.0330(4) Uani 1 1 d . .
C11B C 0.3652(3) 0.34111(16) 0.92949(10) 0.0345(4) Uani 1 1 d . .
C12B C 0.5041(3) 0.27162(16) 0.89803(11) 0.0362(4) Uani 1 1 d . .
C13B C 0.6715(3) 0.19210(17) 0.85385(11) 0.0376(4) Uani 1 1 d . .
C14B C 0.7665(4) 0.07457(18) 0.90745(13) 0.0496(5) Uani 1 1 d . .
H14A H 0.8463 0.0939 0.9478 0.074 Uiso 1 1 calc R U
H14B H 0.8724 0.0214 0.8769 0.074 Uiso 1 1 calc R U
H14C H 0.6418 0.0330 0.9322 0.074 Uiso 1 1 calc R U
C15B C 0.5509(4) 0.15941(19) 0.79033(12) 0.0459(5) Uani 1 1 d . .
H15A H 0.4306 0.1143 0.8148 0.069 Uiso 1 1 calc R U
H15B H 0.6607 0.1088 0.7592 0.069 Uiso 1 1 calc R U
H15C H 0.4844 0.2343 0.7564 0.069 Uiso 1 1 calc R U
C16B C 0.8625(3) 0.2612(2) 0.81693(13) 0.0509(5) Uani 1 1 d . .
H16A H 0.9371 0.2818 0.8581 0.076 Uiso 1 1 calc R U
H16B H 0.7992 0.3361 0.7824 0.076 Uiso 1 1 calc R U
H16C H 0.9736 0.2098 0.7867 0.076 Uiso 1 1 calc R U
C1A C 0.4342(3) 0.88110(17) 0.52964(10) 0.0364(4) Uani 1 1 d . .
C2A C 0.3375(3) 0.96164(16) 0.4664(1) 0.0353(4) Uani 1 1 d . .
N3A N 0.1713(3) 0.95012(14) 0.42037(9) 0.0367(4) Uani 1 1 d . .
C4A C 0.0495(3) 0.85711(18) 0.42627(12) 0.0420(5) Uani 1 1 d . .
H4AA H 0.0783 0.7864 0.4654 0.050 Uiso 1 1 calc R U
C5A C -0.1097(3) 0.86697(19) 0.37657(12) 0.0452(5) Uani 1 1 d . .
H5AA H -0.1923 0.8027 0.3806 0.054 Uiso 1 1 calc R U
C6A C -0.1556(3) 0.9723(2) 0.31824(12) 0.0459(5) Uani 1 1 d . .
H6AA H -0.2693 0.9783 0.2837 0.055 Uiso 1 1 calc R U
C7A C -0.0381(3) 1.06448(19) 0.31163(12) 0.0433(5) Uani 1 1 d . .
H7AA H -0.0696 1.1346 0.2723 0.052 Uiso 1 1 calc R U
C8A C 0.1318(3) 1.05705(18) 0.36301(11) 0.0384(4) Uani 1 1 d . .
C9A C 0.2707(3) 1.13427(18) 0.37244(11) 0.0397(5) Uani 1 1 d . .
H9AA H 0.2787 1.2121 0.3414 0.048 Uiso 1 1 calc R U
C10A C 0.3998(3) 1.07815(16) 0.4363(1) 0.0363(4) Uani 1 1 d . .
C11A C 0.3808(3) 0.76327(17) 0.56122(11) 0.0380(4) Uani 1 1 d . .
C12A C 0.3428(3) 0.66404(18) 0.59163(11) 0.0398(5) Uani 1 1 d . .
C13A C 0.2848(3) 0.54542(18) 0.63093(12) 0.0433(5) Uani 1 1 d . .
C14A C 0.2406(7) 0.5453(3) 0.71726(15) 0.0954(11) Uani 1 1 d . .
H14D H 0.1179 0.6128 0.7263 0.143 Uiso 1 1 calc R U
H14E H 0.3786 0.5552 0.7381 0.143 Uiso 1 1 calc R U
H14F H 0.1966 0.4679 0.7435 0.143 Uiso 1 1 calc R U
C15A C 0.4767(5) 0.4414(2) 0.61576(17) 0.0773(8) Uani 1 1 d . .
H15D H 0.6150 0.4514 0.6364 0.116 Uiso 1 1 calc R U
H15E H 0.5043 0.4425 0.5595 0.116 Uiso 1 1 calc R U
H15F H 0.4343 0.3635 0.6417 0.116 Uiso 1 1 calc R U
C16A C 0.0756(5) 0.5268(3) 0.5975(2) 0.1015(12) Uani 1 1 d . .
H16D H -0.0474 0.5958 0.6027 0.152 Uiso 1 1 calc R U
H16E H 0.0285 0.4514 0.6261 0.152 Uiso 1 1 calc R U
H16F H 0.1108 0.5211 0.5423 0.152 Uiso 1 1 calc R U

loop_
_atom_site_aniso_label
_atom_site_aniso_U_11
_atom_site_aniso_U_22
_atom_site_aniso_U_33
_atom_site_aniso_U_23
_atom_site_aniso_U_13
_atom_site_aniso_U_12
C1B 0.0334(9) 0.0314(9) 0.0328(9) -0.0096(7) -0.0022(7) -0.0043(7)
C2B 0.0319(9) 0.0331(9) 0.0314(9) -0.0070(7) -0.0025(7) -0.0074(7)
N3B 0.0351(8) 0.0330(8) 0.0343(8) -0.0069(6) -0.0018(6) -0.0074(6)
C4B 0.0369(10) 0.0379(10) 0.0376(10) -0.0090(8) 0.0005(8) -0.0065(8)
C5B 0.0400(11) 0.0488(12) 0.0403(11) -0.0087(9) 0.0020(9) -0.0118(9)
C6B 0.0469(12) 0.0413(11) 0.0444(11) -0.0038(9) -0.0012(9) -0.0175(9)
C7B 0.0469(12) 0.0342(10) 0.0454(11) -0.0055(8) -0.0025(9) -0.0118(9)
C8B 0.0385(10) 0.0291(9) 0.0365(10) -0.0047(7) -0.0070(8) -0.0059(8)
C9B 0.0383(10) 0.0287(9) 0.0402(10) -0.0083(8) -0.0033(8) -0.0040(7)
C10B 0.0362(10) 0.0309(9) 0.0331(9) -0.0072(7) -0.0048(8) -0.0065(7)
C11B 0.0367(10) 0.0295(9) 0.0371(10) -0.0056(7) -0.0029(8) -0.0058(8)
C12B 0.0371(10) 0.0316(9) 0.0392(10) -0.0061(8) -0.0016(8) -0.0057(8)
C13B 0.0358(10) 0.0339(10) 0.0438(10) -0.0110(8) -0.0004(8) -0.0050(8)
C14B 0.0553(13) 0.0389(11) 0.0539(12) -0.0145(9) -0.0101(10) 0.0031(9)
C15B 0.0496(12) 0.0427(11) 0.0466(11) -0.0138(9) -0.0049(9) -0.0045(9)
C16B 0.0446(12) 0.0512(13) 0.0582(13) -0.0183(10) 0.0105(10) -0.0113(10)
C1A 0.0366(10) 0.038(1) 0.0364(10) -0.0112(8) 0.0047(8) -0.0112(8)
C2A 0.0327(10) 0.0395(10) 0.036(1) -0.0124(8) 0.0027(8) -0.0097(8)
N3A 0.0350(8) 0.0411(9) 0.0368(8) -0.0120(7) 0.0013(7) -0.0106(7)
C4A 0.0435(11) 0.0404(11) 0.0463(11) -0.0149(9) 0.0041(9) -0.0147(9)
C5A 0.0418(11) 0.0506(12) 0.0502(12) -0.022(1) 0.0011(9) -0.0150(9)
C6A 0.0419(11) 0.0553(13) 0.0451(11) -0.0228(10) -0.0027(9) -0.0066(10)
C7A 0.0422(11) 0.0457(11) 0.0428(11) -0.0142(9) -0.0029(9) -0.0036(9)
C8A 0.0377(10) 0.0411(10) 0.0358(10) -0.0109(8) 0.0009(8) -0.0039(8)
C9A 0.0422(11) 0.038(1) 0.0388(10) -0.0075(8) 0.0018(8) -0.0087(8)
C10A 0.0352(10) 0.0367(10) 0.0375(10) -0.0099(8) 0.0021(8) -0.0072(8)
C11A 0.0369(10) 0.0393(10) 0.0393(10) -0.0093(8) 0.0005(8) -0.0103(8)
C12A 0.0415(11) 0.0410(11) 0.039(1) -0.0082(8) -0.0044(8) -0.0104(9)
C13A 0.0469(12) 0.0389(11) 0.0459(11) -0.0049(9) -0.0011(9) -0.0162(9)
C14A 0.165(3) 0.0749(19) 0.0506(15) -0.0096(13) 0.0258(18) -0.054(2)
C15A 0.0808(18) 0.0470(14) 0.0882(19) 0.0046(13) 0.0183(15) -0.0045(13)
C16A 0.090(2) 0.0628(18) 0.163(3) 0.0065(19) -0.057(2) -0.0409(16)

loop_
_atom_type_symbol
_atom_type_description
_atom_type_scat_dispersion_real
_atom_type_scat_dispersion_imag
_atom_type_scat_source
C C 0.0033 0.0016 'International Tables Vol C Tables 4.2.6.8 and 6.1.1.4'
H H 0.0000 0.0000 'International Tables Vol C Tables 4.2.6.8 and 6.1.1.4'
N N 0.0061 0.0033 'International Tables Vol C Tables 4.2.6.8 and 6.1.1.4'

loop_
_geom_angle_atom_site_label_1
_geom_angle_atom_site_label_2
_geom_angle_atom_site_label_3
_geom_angle
_geom_angle_site_symmetry_1
_geom_angle_site_symmetry_3
C2B C1B C10B 115.65(16) . 2_567
C2B C1B C11B 124.91(16) . .
C10B C1B C11B 119.41(16) 2_567 .
N3B C2B C1B 130.16(16) . .
N3B C2B C10B 106.69(15) . .
C1B C2B C10B 123.14(16) . .
C4B N3B C2B 129.83(16) . .
C4B N3B C8B 121.61(16) . .
C2B N3B C8B 108.50(14) . .
C5B C4B N3B 119.98(18) . .
C5B C4B H4BA 120.0 . .
N3B C4B H4BA 120.0 . .
C4B C5B C6B 120.41(18) . .
C4B C5B H5BA 119.8 . .
C6B C5B H5BA 119.8 . .
C7B C6B C5B 120.11(19) . .
C7B C6B H6BA 119.9 . .
C5B C6B H6BA 119.9 . .
C6B C7B C8B 120.95(18) . .
C6B C7B H7BA 119.5 . .
C8B C7B H7BA 119.5 . .
C9B C8B N3B 108.91(16) . .
C9B C8B C7B 134.20(17) . .
N3B C8B C7B 116.89(16) . .
C8B C9B C10B 107.84(16) . .
C8B C9B H9BA 126.1 . .
C10B C9B H9BA 126.1 . .
C1B C10B C9B 130.78(17) 2_567 .
C1B C10B C2B 121.18(16) 2_567 .
C9B C10B C2B 108.04(16) . .
C12B C11B C1B 176.60(19) . .
C11B C12B C13B 175.8(2) . .
C12B C13B C14B 110.48(16) . .
C12B C13B C16B 108.68(16) . .
C14B C13B C16B 110.40(17) . .
C12B C13B C15B 108.32(15) . .
C14B C13B C15B 108.53(16) . .
C16B C13B C15B 110.41(17) . .
C13B C14B H14A 109.5 . .
C13B C14B H14B 109.5 . .
H14A C14B H14B 109.5 . .
C13B C14B H14C 109.5 . .
H14A C14B H14C 109.5 . .
H14B C14B H14C 109.5 . .
C13B C15B H15A 109.5 . .
C13B C15B H15B 109.5 . .
H15A C15B H15B 109.5 . .
C13B C15B H15C 109.5 . .
H15A C15B H15C 109.5 . .
H15B C15B H15C 109.5 . .
C13B C16B H16A 109.5 . .
C13B C16B H16B 109.5 . .
H16A C16B H16B 109.5 . .
C13B C16B H16C 109.5 . .
H16A C16B H16C 109.5 . .
H16B C16B H16C 109.5 . .
C2A C1A C10A 115.70(17) . 2_676
C2A C1A C11A 125.62(17) . .
C10A C1A C11A 118.67(17) 2_676 .
C1A C2A N3A 130.24(17) . .
C1A C2A C10A 123.35(17) . .
N3A C2A C10A 106.40(16) . .
C4A N3A C2A 129.89(17) . .
C4A N3A C8A 121.54(17) . .
C2A N3A C8A 108.53(15) . .
C5A C4A N3A 119.84(19) . .
C5A C4A H4AA 120.1 . .
N3A C4A H4AA 120.1 . .
C4A C5A C6A 120.73(19) . .
C4A C5A H5AA 119.6 . .
C6A C5A H5AA 119.6 . .
C7A C6A C5A 120.25(19) . .
C7A C6A H6AA 119.9 . .
C5A C6A H6AA 119.9 . .
C6A C7A C8A 120.6(2) . .
C6A C7A H7AA 119.7 . .
C8A C7A H7AA 119.7 . .
C9A C8A N3A 108.79(17) . .
C9A C8A C7A 134.11(19) . .
N3A C8A C7A 117.07(18) . .
C8A C9A C10A 108.12(17) . .
C8A C9A H9AA 125.9 . .
C10A C9A H9AA 125.9 . .
C9A C10A C1A 130.90(18) . 2_676
C9A C10A C2A 108.15(16) . .
C1A C10A C2A 120.94(17) 2_676 .
C12A C11A C1A 176.0(2) . .
C11A C12A C13A 177.0(2) . .
C12A C13A C14A 108.99(18) . .
C12A C13A C16A 108.78(19) . .
C14A C13A C16A 110.6(2) . .
C12A C13A C15A 110.68(17) . .
C14A C13A C15A 110.2(2) . .
C16A C13A C15A 107.6(2) . .
C13A C14A H14D 109.5 . .
C13A C14A H14E 109.5 . .
H14D C14A H14E 109.5 . .
C13A C14A H14F 109.5 . .
H14D C14A H14F 109.5 . .
H14E C14A H14F 109.5 . .
C13A C15A H15D 109.5 . .
C13A C15A H15E 109.5 . .
H15D C15A H15E 109.5 . .
C13A C15A H15F 109.5 . .
H15D C15A H15F 109.5 . .
H15E C15A H15F 109.5 . .
C13A C16A H16D 109.5 . .
C13A C16A H16E 109.5 . .
H16D C16A H16E 109.5 . .
C13A C16A H16F 109.5 . .
H16D C16A H16F 109.5 . .
H16E C16A H16F 109.5 . .

loop_
_geom_bond_atom_site_label_1
_geom_bond_atom_site_label_2
_geom_bond_distance
_geom_bond_site_symmetry_2
C1B C2B 1.399(2) .
C1B C10B 1.408(2) 2_567
C1B C11B 1.430(2) .
C2B N3B 1.395(2) .
C2B C10B 1.427(2) .
N3B C4B 1.377(2) .
N3B C8B 1.414(2) .
C4B C5B 1.347(3) .
C4B H4BA 0.9500 .
C5B C6B 1.422(3) .
C5B H5BA 0.9500 .
C6B C7B 1.348(3) .
C6B H6BA 0.9500 .
C7B C8B 1.420(3) .
C7B H7BA 0.9500 .
C8B C9B 1.371(3) .
C9B C10B 1.417(2) .
C9B H9BA 0.9500 .
C10B C1B 1.408(2) 2_567
C11B C12B 1.199(2) .
C12B C13B 1.476(3) .
C13B C14B 1.525(3) .
C13B C16B 1.531(3) .
C13B C15B 1.538(3) .
C14B H14A 0.9800 .
C14B H14B 0.9800 .
C14B H14C 0.9800 .
C15B H15A 0.9800 .
C15B H15B 0.9800 .
C15B H15C 0.9800 .
C16B H16A 0.9800 .
C16B H16B 0.9800 .
C16B H16C 0.9800 .
C1A C2A 1.396(3) .
C1A C10A 1.414(3) 2_676
C1A C11A 1.429(3) .
C2A N3A 1.397(2) .
C2A C10A 1.431(3) .
N3A C4A 1.382(2) .
N3A C8A 1.417(3) .
C4A C5A 1.343(3) .
C4A H4AA 0.9500 .
C5A C6A 1.418(3) .
C5A H5AA 0.9500 .
C6A C7A 1.356(3) .
C6A H6AA 0.9500 .
C7A C8A 1.420(3) .
C7A H7AA 0.9500 .
C8A C9A 1.370(3) .
C9A C10A 1.411(3) .
C9A H9AA 0.9500 .
C10A C1A 1.414(3) 2_676
C11A C12A 1.203(3) .
C12A C13A 1.476(3) .
C13A C14A 1.508(3) .
C13A C16A 1.517(3) .
C13A C15A 1.526(3) .
C14A H14D 0.9800 .
C14A H14E 0.9800 .
C14A H14F 0.9800 .
C15A H15D 0.9800 .
C15A H15E 0.9800 .
C15A H15F 0.9800 .
C16A H16D 0.9800 .
C16A H16E 0.9800 .
C16A H16F 0.9800 .

loop_
_geom_torsion_atom_site_label_1
_geom_torsion_atom_site_label_2
_geom_torsion_atom_site_label_3
_geom_torsion_atom_site_label_4
_geom_torsion
_geom_torsion_site_symmetry_1
_geom_torsion_site_symmetry_4
C10B C1B C2B N3B 179.39(16) 2_567 .
C11B C1B C2B N3B -2.7(3) . .
C10B C1B C2B C10B -1.8(3) 2_567 .
C11B C1B C2B C10B 176.16(17) . .
C1B C2B N3B C4B -5.7(3) . .
C10B C2B N3B C4B 175.36(17) . .
C1B C2B N3B C8B 177.42(17) . .
C10B C2B N3B C8B -1.55(19) . .
C2B N3B C4B C5B -178.99(17) . .
C8B N3B C4B C5B -2.4(3) . .
N3B C4B C5B C6B 0.4(3) . .
C4B C5B C6B C7B 1.3(3) . .
C5B C6B C7B C8B -0.9(3) . .
C4B N3B C8B C9B -176.14(16) . .
C2B N3B C8B C9B 1.1(2) . .
C4B N3B C8B C7B 2.8(2) . .
C2B N3B C8B C7B 179.96(15) . .
C6B C7B C8B C9B 177.5(2) . .
C6B C7B C8B N3B -1.1(3) . .
N3B C8B C9B C10B -0.1(2) . .
C7B C8B C9B C10B -178.8(2) . .
C8B C9B C10B C1B 179.76(18) . 2_567
C8B C9B C10B C2B -0.8(2) . .
N3B C2B C10B C1B -179.05(15) . 2_567
C1B C2B C10B C1B 1.9(3) . 2_567
N3B C2B C10B C9B 1.48(19) . .
C1B C2B C10B C9B -177.59(16) . .
C10A C1A C2A N3A -179.83(16) 2_676 .
C11A C1A C2A N3A 0.7(3) . .
C10A C1A C2A C10A 0.4(3) 2_676 .
C11A C1A C2A C10A -179.01(17) . .
C1A C2A N3A C4A 2.6(3) . .
C10A C2A N3A C4A -177.63(17) . .
C1A C2A N3A C8A -179.70(18) . .
C10A C2A N3A C8A 0.07(19) . .
C2A N3A C4A C5A 177.76(17) . .
C8A N3A C4A C5A 0.3(3) . .
N3A C4A C5A C6A -0.4(3) . .
C4A C5A C6A C7A 0.4(3) . .
C5A C6A C7A C8A -0.2(3) . .
C4A N3A C8A C9A 178.12(15) . .
C2A N3A C8A C9A 0.2(2) . .
C4A N3A C8A C7A -0.1(3) . .
C2A N3A C8A C7A -178.07(15) . .
C6A C7A C8A C9A -177.63(19) . .
C6A C7A C8A N3A 0.1(3) . .
N3A C8A C9A C10A -0.4(2) . .
C7A C8A C9A C10A 177.5(2) . .
C8A C9A C10A C1A -179.64(18) . 2_676
C8A C9A C10A C2A 0.4(2) . .
C1A C2A C10A C9A 179.49(17) . .
N3A C2A C10A C9A -0.30(19) . .
C1A C2A C10A C1A -0.5(3) . 2_676
N3A C2A C10A C1A 179.76(15) . 2_676
